data_7240483
loop_
_publ_author_name
'Rabideau, Brooks D.'
'Soltani, Mohammad'
'Parker, Rome A.'
'Siu, Benjamin'
'Salter, E. Alan'
'Wierzbicki, Andrzej'
'West, Kevin N.'
'Davis, Jr, James H'

_publ_section_title
;
 Tuning the melting point of selected ionic liquids through adjustment of
 the cation's dipole moment.
;
_journal_issue 21
_journal_name_full 'Physical chemistry chemical physics : PCCP'
_journal_page_first 12301
_journal_page_last 12311
_journal_paper_doi 10.1039/d0cp01214a
_journal_volume 22
_journal_year 2020
_chemical_formula_moiety 'C30 H23 F O P, C2 F6 N O4 S2'
_chemical_formula_sum 'C32 H23 F7 N O5 P S2'
_chemical_formula_weight 729.60
_chemical_name_systematic '[4-(2-fluorphenoxy)phenyl]triphenylphosphonium bistriflimide'
_space_group_crystal_system orthorhombic
_space_group_IT_number 61
_space_group_name_Hall '-P 2ac 2ab'
_space_group_name_H-M_alt 'P b c a'
_atom_sites_solution_hydrogens geom
_atom_sites_solution_primary direct
_atom_sites_solution_secondary difmap
_audit_creation_method SHELXL-2018/3
_audit_update_record
;
2020-02-25 deposited with the CCDC.	2020-05-07 downloaded from the CCDC.
;
_cell_angle_alpha 90
_cell_angle_beta 90
_cell_angle_gamma 90
_cell_formula_units_Z 8
_cell_length_a 18.0015(14)
_cell_length_b 18.7263(15)
_cell_length_c 18.8837(16)
_cell_measurement_reflns_used 9810
_cell_measurement_temperature 150(2)
_cell_measurement_theta_max 33.1353
_cell_measurement_theta_min 2.4313
_cell_volume 6365.7(9)
_computing_cell_refinement 'SAINT V8.38A (Bruker, 2016)'
_computing_data_collection 'Apex3 v2018.1-0 (Bruker, 2018)'
_computing_data_reduction 'SAINT V8.38A (Bruker, 2016)'
_computing_structure_refinement
;  
SHELXL-2018/3 (Sheldrick, 2015, 2018), 
SHELXLE Rev946 (H\"ubschle et al., 2011)
;
_computing_structure_solution 'SHELXS-97 (Sheldrick, 2008)'
_diffrn_ambient_temperature 150(2)
_diffrn_detector_area_resol_mean 10.4167
_diffrn_measured_fraction_theta_full 0.999
_diffrn_measured_fraction_theta_max 0.994
_diffrn_measurement_device_type 'Bruker AXS D8 Quest CMOS diffractometer'
_diffrn_measurement_method 'omega and phi scans'
_diffrn_radiation_monochromator 'Triumph curved graphite crystal'
_diffrn_radiation_type MoK\a
_diffrn_radiation_wavelength 0.71073
_diffrn_reflns_av_R_equivalents 0.0466
_diffrn_reflns_av_unetI/netI 0.0229
_diffrn_reflns_Laue_measured_fraction_full 0.999
_diffrn_reflns_Laue_measured_fraction_max 0.994
_diffrn_reflns_limit_h_max 27
_diffrn_reflns_limit_h_min -21
_diffrn_reflns_limit_k_max 28
_diffrn_reflns_limit_k_min -28
_diffrn_reflns_limit_l_max 29
_diffrn_reflns_limit_l_min -29
_diffrn_reflns_number 147999
_diffrn_reflns_point_group_measured_fraction_full 0.999
_diffrn_reflns_point_group_measured_fraction_max 0.994
_diffrn_reflns_theta_full 25.242
_diffrn_reflns_theta_max 33.230
_diffrn_reflns_theta_min 2.157
_diffrn_source 'fine focus sealed tube X-ray source'
_diffrn_source_current '30 mA'
_diffrn_source_voltage '50 kV'
_exptl_absorpt_coefficient_mu 0.301
_exptl_absorpt_correction_T_max 0.7465
_exptl_absorpt_correction_T_min 0.6890
_exptl_absorpt_correction_type multi-scan
_exptl_absorpt_process_details
;
 SADABS 2016/2: Krause, L., Herbst-Irmer, R., Sheldrick G.M. & Stalke D.,
 J. Appl. Cryst. 48 (2015) 3-10
;
_exptl_crystal_colour colourless
_exptl_crystal_density_diffrn 1.523
_exptl_crystal_description plate
_exptl_crystal_F_000 2976
_exptl_crystal_size_max 0.520
_exptl_crystal_size_mid 0.460
_exptl_crystal_size_min 0.210
_refine_diff_density_max 0.790
_refine_diff_density_min -0.618
_refine_diff_density_rms 0.077
_refine_ls_extinction_method none
_refine_ls_goodness_of_fit_ref 1.046
_refine_ls_hydrogen_treatment constr
_refine_ls_matrix_type full
_refine_ls_number_parameters 579
_refine_ls_number_reflns 12152
_refine_ls_number_restraints 513
_refine_ls_restrained_S_all 1.127
_refine_ls_R_factor_all 0.0827
_refine_ls_R_factor_gt 0.0579
_refine_ls_shift/su_max 0.001
_refine_ls_shift/su_mean 0.000
_refine_ls_structure_factor_coef Fsqd
_refine_ls_weighting_details 'w=1/[\s^2^(Fo^2^)+(0.0967P)^2^+4.2261P] where P=(Fo^2^+2Fc^2^)/3'
_refine_ls_weighting_scheme calc
_refine_ls_wR_factor_gt 0.1578
_refine_ls_wR_factor_ref 0.1854
_reflns_Friedel_coverage 0.000
_reflns_number_gt 8861
_reflns_number_total 12152
_reflns_threshold_expression 'I > 2\s(I)'
_cod_data_source_file d0cp01214a2.cif
_cod_data_source_block JD_POP_OF_0m
_cod_depositor_comments 'Adding full bibliography for 7240483--7240486.cif.'
_cod_database_code 7240483
_shelx_shelxl_version_number 2018/3
_shelx_space_group_comment
;
The symmetry employed for this shelxl refinement is uniquely defined
by the following loop, which should always be used as a source of
symmetry information in preference to the above space-group names.
They are only intended as comments.
;
_shelx_estimated_absorpt_t_min 0.859
_shelx_estimated_absorpt_t_max 0.939

loop_
_space_group_symop_operation_xyz
'x, y, z'
'-x+1/2, -y, z+1/2'
'-x, y+1/2, -z+1/2'
'x+1/2, -y+1/2, -z'
'-x, -y, -z'
'x-1/2, y, -z-1/2'
'x, -y-1/2, z-1/2'
'-x-1/2, y-1/2, z'

loop_
_atom_site_label
_atom_site_type_symbol
_atom_site_fract_x
_atom_site_fract_y
_atom_site_fract_z
_atom_site_U_iso_or_equiv
_atom_site_adp_type
_atom_site_occupancy
_atom_site_site_symmetry_order
_atom_site_calc_flag
_atom_site_refinement_flags_posn
_atom_site_refinement_flags_adp
_atom_site_refinement_flags_occupancy
_atom_site_disorder_assembly
_atom_site_disorder_group
F2 F 0.91052(11) 0.06642(13) 0.80056(10) 0.0579(5) Uani 0.8456(13) 1 d D U P A 1
F3 F 0.99003(15) -0.01042(14) 0.76345(14) 0.0896(8) Uani 0.8456(13) 1 d D U P A 1
F4 F 1.00043(11) 0.10207(14) 0.73473(11) 0.0690(6) Uani 0.8456(13) 1 d D U P A 1
C31 C 0.95299(17) 0.04887(19) 0.74575(17) 0.0465(6) Uani 0.8456(13) 1 d D U P A 1
S1 S 0.89722(6) 0.03031(8) 0.66674(7) 0.03589(19) Uani 0.8456(13) 1 d D U P A 1
O2 O 0.84202(13) -0.01939(11) 0.69262(13) 0.0506(5) Uani 0.8456(13) 1 d D U P A 1
O3 O 0.94914(13) 0.00661(13) 0.61476(12) 0.0562(5) Uani 0.8456(13) 1 d D U P A 1
N1 N 0.85724(11) 0.10402(10) 0.65296(11) 0.0369(4) Uani 0.8456(13) 1 d D U P A 1
F5 F 0.76099(13) 0.15235(19) 0.53720(15) 0.1074(10) Uani 0.8456(13) 1 d D U P A 1
F6 F 0.8473(2) 0.0927(2) 0.49469(16) 0.1225(12) Uani 0.8456(13) 1 d D U P A 1
F7 F 0.84638(19) 0.20745(18) 0.48028(13) 0.1036(10) Uani 0.8456(13) 1 d D U P A 1
C32 C 0.8333(2) 0.1536(2) 0.52463(17) 0.0672(8) Uani 0.8456(13) 1 d D U P A 1
S2 S 0.88667(3) 0.16628(3) 0.60472(3) 0.03088(13) Uani 0.8456(13) 1 d D U P A 1
O4 O 0.86055(17) 0.23338(13) 0.63094(15) 0.0614(7) Uani 0.8456(13) 1 d D U P A 1
O5 O 0.96209(10) 0.16255(12) 0.58270(13) 0.0536(5) Uani 0.8456(13) 1 d D U P A 1
F2B F 0.9151(7) 0.1041(7) 0.7812(6) 0.066(2) Uani 0.1544(13) 1 d D U P A 2
F3B F 0.9456(8) -0.0066(7) 0.7932(7) 0.079(2) Uani 0.1544(13) 1 d D U P A 2
F4B F 1.0261(6) 0.0597(8) 0.7483(7) 0.072(2) Uani 0.1544(13) 1 d D U P A 2
C31B C 0.9535(9) 0.0507(10) 0.7530(8) 0.060(2) Uani 0.1544(13) 1 d D U P A 2
S1B S 0.9166(4) 0.0283(5) 0.6651(5) 0.0472(14) Uani 0.1544(13) 1 d D U P A 2
O2B O 0.8416(6) 0.0110(7) 0.6793(7) 0.049(2) Uani 0.1544(13) 1 d D U P A 2
O3B O 0.9662(7) -0.0252(6) 0.6391(7) 0.058(2) Uani 0.1544(13) 1 d D U P A 2
N1B N 0.9332(7) 0.1054(6) 0.6327(6) 0.0470(17) Uani 0.1544(13) 1 d D U P A 2
F5B F 0.7734(7) 0.1440(8) 0.5992(7) 0.085(2) Uani 0.1544(13) 1 d D U P A 2
F6B F 0.8271(8) 0.2278(8) 0.6130(8) 0.075(2) Uani 0.1544(13) 1 d D U P A 2
F7B F 0.8030(9) 0.2038(9) 0.5028(7) 0.093(2) Uani 0.1544(13) 1 d D U P A 2
C32B C 0.8259(8) 0.1798(8) 0.5643(8) 0.0724(19) Uani 0.1544(13) 1 d D U P A 2
S2B S 0.9060(2) 0.1250(2) 0.55971(19) 0.0481(8) Uani 0.1544(13) 1 d D U P A 2
O4B O 0.8897(10) 0.0762(9) 0.5060(8) 0.072(3) Uani 0.1544(13) 1 d D U P A 2
O5B O 0.9627(7) 0.1720(8) 0.5278(8) 0.067(2) Uani 0.1544(13) 1 d D U P A 2
P1 P 0.68160(2) 0.25254(2) 0.27873(2) 0.02198(9) Uani 1 1 d . . . . .
F1 F 0.41903(13) 0.14668(14) 0.54826(14) 0.0693(8) Uani 0.683(4) 1 d . . P B 1
F1B F 0.4293(2) -0.0132(2) 0.3728(2) 0.0496(13) Uani 0.317(4) 1 d . . P B 2
O1 O 0.50213(7) 0.06433(8) 0.46417(8) 0.0395(3) Uani 1 1 d . . . . .
C1 C 0.42513(9) 0.06351(10) 0.46015(10) 0.0349(4) Uani 1 1 d . . . . .
C2 C 0.38343(12) 0.10403(13) 0.50557(14) 0.0476(5) Uani 1 1 d . . . . .
H2 H 0.407767 0.134820 0.538133 0.057 Uiso 0.317(4) 1 calc R U P B 2
C3 C 0.30688(13) 0.10112(16) 0.50506(15) 0.0566(6) Uani 1 1 d . . . . .
H3 H 0.278937 0.129449 0.537189 0.068 Uiso 1 1 calc R U . . .
C4 C 0.27117(11) 0.05692(13) 0.45772(13) 0.0465(5) Uani 1 1 d . . . . .
H4 H 0.218432 0.055249 0.456653 0.056 Uiso 1 1 calc R U . . .
C5 C 0.31198(11) 0.01506(12) 0.41186(11) 0.0413(4) Uani 1 1 d . . . . .
H5 H 0.287665 -0.015876 0.379416 0.050 Uiso 1 1 calc R U . . .
C6 C 0.38910(10) 0.01868(11) 0.41367(11) 0.0381(4) Uani 1 1 d . . . . .
H6 H 0.417379 -0.010238 0.382343 0.046 Uiso 0.683(4) 1 calc R U P B 1
C7 C 0.54058(8) 0.10783(8) 0.41872(8) 0.0255(3) Uani 1 1 d . . . . .
C8 C 0.61764(8) 0.09920(9) 0.41885(9) 0.0281(3) Uani 1 1 d . . . . .
H8 H 0.640096 0.063838 0.447891 0.034 Uiso 1 1 calc R U . . .
C9 C 0.66096(8) 0.14256(8) 0.37636(8) 0.0259(3) Uani 1 1 d . . . . .
H9 H 0.713477 0.137601 0.376781 0.031 Uiso 1 1 calc R U . . .
C10 C 0.62758(8) 0.19380(8) 0.33269(8) 0.0225(2) Uani 1 1 d . . . . .
C11 C 0.55014(8) 0.20112(8) 0.33276(8) 0.0249(3) Uani 1 1 d . . . . .
H11 H 0.527385 0.235546 0.302852 0.030 Uiso 1 1 calc R U . . .
C12 C 0.50630(8) 0.15853(8) 0.37612(8) 0.0250(3) Uani 1 1 d . . . . .
H12 H 0.453834 0.163979 0.376642 0.030 Uiso 1 1 calc R U . . .
C13 C 0.64027(9) 0.25228(8) 0.19185(8) 0.0258(3) Uani 1 1 d . . . . .
C14 C 0.61995(10) 0.18687(9) 0.16149(9) 0.0324(3) Uani 1 1 d . . . . .
H14 H 0.628545 0.143643 0.186501 0.039 Uiso 1 1 calc R U . . .
C15 C 0.58718(11) 0.18511(11) 0.09472(10) 0.0371(4) Uani 1 1 d . . . . .
H15 H 0.574136 0.140661 0.073896 0.045 Uiso 1 1 calc R U . . .
C16 C 0.57359(12) 0.24826(12) 0.05865(10) 0.0410(4) Uani 1 1 d . . . . .
H16 H 0.551784 0.246954 0.012855 0.049 Uiso 1 1 calc R U . . .
C17 C 0.59169(13) 0.31326(12) 0.08913(11) 0.0441(5) Uani 1 1 d . . . . .
H17 H 0.581352 0.356414 0.064581 0.053 Uiso 1 1 calc R U . . .
C18 C 0.62509(12) 0.31556(10) 0.15581(10) 0.0367(4) Uani 1 1 d . . . . .
H18 H 0.637444 0.360201 0.176594 0.044 Uiso 1 1 calc R U . . .
C19 C 0.77535(8) 0.21983(8) 0.27833(8) 0.0248(3) Uani 1 1 d . . . . .
C20 C 0.79233(9) 0.15695(9) 0.24189(10) 0.0310(3) Uani 1 1 d . . . . .
H20 H 0.756332 0.135264 0.212045 0.037 Uiso 1 1 calc R U . . .
C21 C 0.86228(10) 0.12631(10) 0.24958(11) 0.0353(4) Uani 1 1 d . . . . .
H21 H 0.873574 0.082945 0.225805 0.042 Uiso 1 1 calc R U . . .
C22 C 0.91541(10) 0.15856(11) 0.29158(11) 0.0377(4) Uani 1 1 d . . . . .
H22 H 0.962671 0.136775 0.297400 0.045 Uiso 1 1 calc R U . . .
C23 C 0.89994(10) 0.22258(12) 0.32523(13) 0.0432(5) Uani 1 1 d . . . . .
H23 H 0.937335 0.245895 0.352170 0.052 Uiso 1 1 calc R U . . .
C24 C 0.82953(10) 0.25268(10) 0.31949(11) 0.0360(4) Uani 1 1 d . . . . .
H24 H 0.818432 0.295814 0.343767 0.043 Uiso 1 1 calc R U . . .
C25 C 0.67947(8) 0.34119(8) 0.31508(8) 0.0243(3) Uani 1 1 d . . . . .
C26 C 0.72506(10) 0.39411(9) 0.28559(10) 0.0315(3) Uani 1 1 d . . . . .
H26 H 0.758286 0.382652 0.248202 0.038 Uiso 1 1 calc R U . . .
C27 C 0.72124(12) 0.46346(9) 0.31151(11) 0.0386(4) Uani 1 1 d . . . . .
H27 H 0.751954 0.499624 0.291829 0.046 Uiso 1 1 calc R U . . .
C28 C 0.67260(11) 0.47992(10) 0.36610(11) 0.0385(4) Uani 1 1 d . . . . .
H28 H 0.670070 0.527493 0.383415 0.046 Uiso 1 1 calc R U . . .
C29 C 0.62773(10) 0.42782(10) 0.39562(10) 0.0342(3) Uani 1 1 d . . . . .
H29 H 0.594521 0.439717 0.432897 0.041 Uiso 1 1 calc R U . . .
C30 C 0.63130(9) 0.35790(9) 0.37062(9) 0.0276(3) Uani 1 1 d . . . . .
H30 H 0.601157 0.321825 0.391240 0.033 Uiso 1 1 calc R U . . .

loop_
_atom_site_aniso_label
_atom_site_aniso_U_11
_atom_site_aniso_U_22
_atom_site_aniso_U_33
_atom_site_aniso_U_23
_atom_site_aniso_U_13
_atom_site_aniso_U_12
F2 0.0558(10) 0.0784(13) 0.0395(9) 0.0017(9) 0.0022(7) 0.0011(10)
F3 0.0829(15) 0.1019(17) 0.0839(15) 0.0210(13) -0.0150(12) 0.0518(13)
F4 0.0450(9) 0.1024(16) 0.0598(11) 0.0010(11) -0.0083(8) -0.0251(10)
C31 0.0343(11) 0.0595(14) 0.0457(13) 0.0118(12) -0.0018(10) 0.0082(10)
S1 0.0354(4) 0.0308(3) 0.0414(3) -0.0022(2) 0.0045(3) 0.0011(3)
O2 0.0531(11) 0.0307(9) 0.0681(14) 0.0036(9) 0.0084(9) -0.0082(8)
O3 0.0581(12) 0.0511(12) 0.0593(13) -0.0120(10) 0.0186(10) 0.0090(10)
N1 0.0318(8) 0.0382(9) 0.0407(9) 0.0089(7) 0.0048(7) 0.0009(7)
F5 0.0610(13) 0.160(2) 0.1012(18) 0.0515(17) -0.0424(12) -0.0339(14)
F6 0.183(3) 0.120(2) 0.0652(15) -0.0432(16) -0.028(2) -0.034(2)
F7 0.113(2) 0.138(2) 0.0596(13) 0.0541(14) -0.0190(14) -0.0312(19)
C32 0.0746(18) 0.086(2) 0.0405(13) 0.0124(14) -0.0176(13) -0.0270(16)
S2 0.0322(2) 0.0310(2) 0.0294(2) -0.00145(17) -0.00076(17) -0.00439(17)
O4 0.0848(18) 0.0359(9) 0.0633(15) -0.0085(10) 0.0200(13) -0.0035(11)
O5 0.0323(8) 0.0600(11) 0.0685(13) 0.0180(10) 0.0066(8) -0.0076(8)
F2B 0.065(4) 0.082(4) 0.049(4) -0.006(4) 0.000(4) 0.006(4)
F3B 0.076(4) 0.088(4) 0.074(4) 0.024(4) -0.009(4) 0.009(4)
F4B 0.050(4) 0.096(5) 0.069(4) 0.016(4) -0.006(4) -0.009(4)
C31B 0.052(3) 0.073(3) 0.056(3) 0.009(3) -0.005(3) 0.004(3)
S1B 0.047(3) 0.0319(18) 0.063(2) 0.0095(16) 0.003(2) 0.000(2)
O2B 0.043(4) 0.046(4) 0.059(4) 0.004(4) 0.005(3) -0.012(4)
O3B 0.062(5) 0.043(4) 0.070(5) 0.002(4) 0.017(4) 0.010(4)
N1B 0.044(3) 0.044(3) 0.052(3) 0.007(3) -0.003(3) -0.004(3)
F5B 0.074(4) 0.099(4) 0.080(4) 0.013(4) 0.000(4) -0.012(4)
F6B 0.084(5) 0.066(4) 0.074(5) -0.009(4) 0.001(4) 0.000(4)
F7B 0.088(5) 0.122(5) 0.069(4) 0.034(4) -0.030(4) -0.015(5)
C32B 0.072(3) 0.086(3) 0.059(3) 0.013(3) -0.010(3) -0.017(3)
S2B 0.0533(17) 0.0510(18) 0.0401(16) -0.0026(13) -0.0044(13) -0.0063(14)
O4B 0.088(5) 0.083(5) 0.046(4) -0.038(4) -0.017(4) 0.004(5)
O5B 0.060(5) 0.076(5) 0.067(5) 0.009(4) 0.004(4) -0.008(4)
P1 0.02169(16) 0.02103(16) 0.02321(17) 0.00263(12) 0.00141(12) -0.00138(12)
F1 0.0528(13) 0.0776(17) 0.0775(16) -0.0402(13) -0.0065(11) -0.0178(11)
F1B 0.049(2) 0.051(2) 0.048(2) -0.0142(18) 0.0076(17) 0.0036(18)
O1 0.0245(5) 0.0472(7) 0.0467(7) 0.0260(6) -0.0006(5) -0.0073(5)
C1 0.0250(7) 0.0380(9) 0.0417(9) 0.0152(7) 0.0020(6) -0.0063(6)
C2 0.0349(9) 0.0517(12) 0.0561(13) -0.0066(10) 0.0023(9) -0.0118(8)
C3 0.0358(10) 0.0666(15) 0.0673(16) -0.0181(13) 0.0126(10) -0.0057(10)
C4 0.0262(8) 0.0585(13) 0.0548(12) 0.0020(10) 0.0035(8) -0.0086(8)
C5 0.0344(9) 0.0486(11) 0.0410(10) 0.0053(8) -0.0025(7) -0.0111(8)
C6 0.0324(8) 0.0446(10) 0.0374(9) 0.0096(8) 0.0034(7) -0.0025(7)
C7 0.0229(6) 0.0274(7) 0.0264(7) 0.0058(5) -0.0011(5) -0.0052(5)
C8 0.0238(6) 0.0299(7) 0.0305(7) 0.0106(6) -0.0016(5) 0.0003(5)
C9 0.0217(6) 0.0283(7) 0.0279(7) 0.0066(5) 0.0006(5) 0.0002(5)
C10 0.0217(6) 0.0221(6) 0.0239(6) 0.0035(5) -0.0007(5) -0.0018(5)
C11 0.0220(6) 0.0236(6) 0.0292(7) 0.0054(5) -0.0030(5) -0.0007(5)
C12 0.0199(6) 0.0256(6) 0.0295(7) 0.0040(5) -0.0011(5) -0.0033(5)
C13 0.0276(6) 0.0271(7) 0.0228(6) 0.0020(5) 0.0004(5) -0.0006(5)
C14 0.0372(8) 0.0284(7) 0.0315(8) 0.0006(6) -0.0042(6) -0.0003(6)
C15 0.0383(9) 0.0391(9) 0.0339(8) -0.0063(7) -0.0053(7) -0.0003(7)
C16 0.0463(10) 0.0506(11) 0.0260(8) 0.0003(7) -0.0050(7) 0.0039(8)
C17 0.0607(13) 0.0399(10) 0.0316(9) 0.0093(7) -0.0103(8) 0.0025(9)
C18 0.0497(10) 0.0293(8) 0.0310(8) 0.0048(6) -0.0054(7) -0.0005(7)
C19 0.0215(6) 0.0248(6) 0.0281(7) 0.0017(5) 0.0043(5) -0.0013(5)
C20 0.0276(7) 0.0284(7) 0.0370(8) -0.0049(6) 0.0034(6) -0.0008(5)
C21 0.0300(7) 0.0323(8) 0.0437(9) -0.0037(7) 0.0091(7) 0.0022(6)
C22 0.0247(7) 0.0422(9) 0.0461(10) -0.0010(8) 0.0055(7) 0.0057(6)
C23 0.0269(8) 0.0494(11) 0.0534(12) -0.0128(9) -0.0055(7) 0.0036(7)
C24 0.0281(7) 0.0381(9) 0.0418(9) -0.0117(7) -0.0041(7) 0.0031(6)
C25 0.0233(6) 0.0229(6) 0.0268(6) 0.0014(5) 0.0002(5) -0.0008(5)
C26 0.0327(7) 0.0255(7) 0.0363(8) 0.0020(6) 0.0066(6) -0.0034(6)
C27 0.0435(9) 0.0244(7) 0.0478(10) 0.0023(7) 0.0046(8) -0.0057(7)
C28 0.0440(10) 0.0252(7) 0.0462(10) -0.0046(7) -0.0023(8) 0.0022(7)
C29 0.0322(8) 0.0332(8) 0.0371(9) -0.0068(7) 0.0016(6) 0.0044(6)
C30 0.0250(6) 0.0282(7) 0.0297(7) -0.0004(6) 0.0027(5) -0.0008(5)

loop_
_atom_type_symbol
_atom_type_description
_atom_type_scat_dispersion_real
_atom_type_scat_dispersion_imag
_atom_type_scat_source
C C 0.0033 0.0016 'International Tables Vol C Tables 4.2.6.8 and 6.1.1.4'
H H 0.0000 0.0000 'International Tables Vol C Tables 4.2.6.8 and 6.1.1.4'
N N 0.0061 0.0033 'International Tables Vol C Tables 4.2.6.8 and 6.1.1.4'
O O 0.0106 0.0060 'International Tables Vol C Tables 4.2.6.8 and 6.1.1.4'
F F 0.0171 0.0103 'International Tables Vol C Tables 4.2.6.8 and 6.1.1.4'
P P 0.1023 0.0942 'International Tables Vol C Tables 4.2.6.8 and 6.1.1.4'
S S 0.1246 0.1234 'International Tables Vol C Tables 4.2.6.8 and 6.1.1.4'

loop_
_geom_angle_atom_site_label_1
_geom_angle_atom_site_label_2
_geom_angle_atom_site_label_3
_geom_angle
_geom_angle_site_symmetry_1
_geom_angle_site_symmetry_3
_geom_angle_publ_flag
F2 C31 F4 107.8(3) . . ?
F2 C31 F3 107.3(3) . . ?
F4 C31 F3 109.9(3) . . ?
F2 C31 S1 111.5(2) . . ?
F4 C31 S1 111.5(2) . . ?
F3 C31 S1 108.6(2) . . ?
O3 S1 O2 118.84(16) . . ?
O3 S1 N1 117.23(16) . . ?
O2 S1 N1 107.77(13) . . ?
O3 S1 C31 105.10(15) . . ?
O2 S1 C31 102.91(17) . . ?
N1 S1 C31 102.61(15) . . ?
S2 N1 S1 126.20(13) . . ?
F6 C32 F5 104.7(3) . . ?
F6 C32 F7 110.9(3) . . ?
F5 C32 F7 107.5(4) . . ?
F6 C32 S2 112.1(3) . . ?
F5 C32 S2 112.0(3) . . ?
F7 C32 S2 109.4(2) . . ?
O5 S2 O4 117.29(15) . . ?
O5 S2 N1 117.06(11) . . ?
O4 S2 N1 109.89(13) . . ?
O5 S2 C32 104.88(17) . . ?
O4 S2 C32 103.30(19) . . ?
N1 S2 C32 102.03(14) . . ?
F4B C31B F3B 104.4(14) . . ?
F4B C31B F2B 116.5(15) . . ?
F3B C31B F2B 109.0(15) . . ?
F4B C31B S1B 109.0(11) . . ?
F3B C31B S1B 107.2(12) . . ?
F2B C31B S1B 110.3(11) . . ?
O2B S1B O3B 120.0(9) . . ?
O2B S1B N1B 117.3(8) . . ?
O3B S1B N1B 112.7(8) . . ?
O2B S1B C31B 103.1(9) . . ?
O3B S1B C31B 104.2(9) . . ?
N1B S1B C31B 94.2(8) . . ?
S2B N1B S1B 120.7(8) . . ?
F6B C32B F7B 113.5(15) . . ?
F6B C32B F5B 90.5(13) . . ?
F7B C32B F5B 112.8(14) . . ?
F6B C32B S2B 115.2(12) . . ?
F7B C32B S2B 114.3(12) . . ?
F5B C32B S2B 108.1(11) . . ?
O4B S2B O5B 103.9(10) . . ?
O4B S2B N1B 125.0(9) . . ?
O5B S2B N1B 107.0(7) . . ?
O4B S2B C32B 104.0(9) . . ?
O5B S2B C32B 103.7(8) . . ?
N1B S2B C32B 111.2(7) . . ?
C10 P1 C19 107.69(7) . . ?
C10 P1 C25 109.83(7) . . ?
C19 P1 C25 109.68(7) . . ?
C10 P1 C13 107.03(7) . . ?
C19 P1 C13 112.54(7) . . ?
C25 P1 C13 109.97(7) . . ?
C7 O1 C1 118.45(13) . . ?
C2 C1 C6 118.61(17) . . ?
C2 C1 O1 120.46(19) . . ?
C6 C1 O1 120.80(18) . . ?
F1 C2 C1 117.2(2) . . ?
F1 C2 C3 121.3(2) . . ?
C1 C2 C3 121.4(2) . . ?
C1 C2 H2 119.3 . . ?
C3 C2 H2 119.3 . . ?
C4 C3 C2 119.6(2) . . ?
C4 C3 H3 120.2 . . ?
C2 C3 H3 120.2 . . ?
C3 C4 C5 120.00(19) . . ?
C3 C4 H4 120.0 . . ?
C5 C4 H4 120.0 . . ?
C4 C5 C6 119.2(2) . . ?
C4 C5 H5 120.4 . . ?
C6 C5 H5 120.4 . . ?
F1B C6 C1 115.1(3) . . ?
F1B C6 C5 123.7(3) . . ?
C1 C6 C5 121.1(2) . . ?
C1 C6 H6 119.5 . . ?
C5 C6 H6 119.5 . . ?
O1 C7 C12 122.98(13) . . ?
O1 C7 C8 115.57(13) . . ?
C12 C7 C8 121.43(13) . . ?
C9 C8 C7 119.42(14) . . ?
C9 C8 H8 120.3 . . ?
C7 C8 H8 120.3 . . ?
C8 C9 C10 120.14(14) . . ?
C8 C9 H9 119.9 . . ?
C10 C9 H9 119.9 . . ?
C11 C10 C9 119.57(13) . . ?
C11 C10 P1 118.81(11) . . ?
C9 C10 P1 121.59(11) . . ?
C12 C11 C10 120.65(13) . . ?
C12 C11 H11 119.7 . . ?
C10 C11 H11 119.7 . . ?
C7 C12 C11 118.78(13) . . ?
C7 C12 H12 120.6 . . ?
C11 C12 H12 120.6 . . ?
C18 C13 C14 119.49(16) . . ?
C18 C13 P1 121.57(13) . . ?
C14 C13 P1 118.88(12) . . ?
C15 C14 C13 120.13(17) . . ?
C15 C14 H14 119.9 . . ?
C13 C14 H14 119.9 . . ?
C16 C15 C14 119.95(18) . . ?
C16 C15 H15 120.0 . . ?
C14 C15 H15 120.0 . . ?
C17 C16 C15 120.25(18) . . ?
C17 C16 H16 119.9 . . ?
C15 C16 H16 119.9 . . ?
C16 C17 C18 120.21(18) . . ?
C16 C17 H17 119.9 . . ?
C18 C17 H17 119.9 . . ?
C13 C18 C17 119.92(18) . . ?
C13 C18 H18 120.0 . . ?
C17 C18 H18 120.0 . . ?
C24 C19 C20 119.63(15) . . ?
C24 C19 P1 120.40(12) . . ?
C20 C19 P1 119.68(12) . . ?
C21 C20 C19 119.60(16) . . ?
C21 C20 H20 120.2 . . ?
C19 C20 H20 120.2 . . ?
C22 C21 C20 120.41(17) . . ?
C22 C21 H21 119.8 . . ?
C20 C21 H21 119.8 . . ?
C21 C22 C23 120.17(17) . . ?
C21 C22 H22 119.9 . . ?
C23 C22 H22 119.9 . . ?
C22 C23 C24 119.86(18) . . ?
C22 C23 H23 120.1 . . ?
C24 C23 H23 120.1 . . ?
C19 C24 C23 120.22(17) . . ?
C19 C24 H24 119.9 . . ?
C23 C24 H24 119.9 . . ?
C30 C25 C26 120.22(14) . . ?
C30 C25 P1 120.48(11) . . ?
C26 C25 P1 119.27(12) . . ?
C27 C26 C25 119.46(16) . . ?
C27 C26 H26 120.3 . . ?
C25 C26 H26 120.3 . . ?
C28 C27 C26 120.05(17) . . ?
C28 C27 H27 120.0 . . ?
C26 C27 H27 120.0 . . ?
C29 C28 C27 120.73(16) . . ?
C29 C28 H28 119.6 . . ?
C27 C28 H28 119.6 . . ?
C28 C29 C30 119.94(17) . . ?
C28 C29 H29 120.0 . . ?
C30 C29 H29 120.0 . . ?
C29 C30 C25 119.59(15) . . ?
C29 C30 H30 120.2 . . ?
C25 C30 H30 120.2 . . ?

loop_
_geom_bond_atom_site_label_1
_geom_bond_atom_site_label_2
_geom_bond_distance
_geom_bond_site_symmetry_2
_geom_bond_publ_flag
F2 C31 1.328(4) . ?
F3 C31 1.338(4) . ?
F4 C31 1.329(4) . ?
C31 S1 1.831(3) . ?
S1 O3 1.426(2) . ?
S1 O2 1.446(2) . ?
S1 N1 1.578(2) . ?
N1 S2 1.5716(19) . ?
F5 C32 1.323(4) . ?
F6 C32 1.298(5) . ?
F7 C32 1.332(4) . ?
C32 S2 1.808(3) . ?
S2 O5 1.4216(19) . ?
S2 O4 1.430(2) . ?
F2B C31B 1.326(16) . ?
F3B C31B 1.322(16) . ?
F4B C31B 1.321(16) . ?
C31B S1B 1.836(14) . ?
S1B O2B 1.415(11) . ?
S1B O3B 1.428(11) . ?
S1B N1B 1.595(12) . ?
N1B S2B 1.508(10) . ?
F5B C32B 1.334(15) . ?
F6B C32B 1.288(16) . ?
F7B C32B 1.312(15) . ?
C32B S2B 1.772(13) . ?
S2B O4B 1.396(11) . ?
S2B O5B 1.477(11) . ?
P1 C10 1.7871(14) . ?
P1 C19 1.7954(15) . ?
P1 C25 1.7969(16) . ?
P1 C13 1.8015(16) . ?
F1 C2 1.303(3) . ?
F1B C6 1.215(4) . ?
O1 C7 1.3709(18) . ?
O1 C1 1.388(2) . ?
C1 C2 1.369(3) . ?
C1 C6 1.377(3) . ?
C2 C3 1.379(3) . ?
C2 H2 0.9500 . ?
C3 C4 1.378(3) . ?
C3 H3 0.9500 . ?
C4 C5 1.380(3) . ?
C4 H4 0.9500 . ?
C5 C6 1.390(3) . ?
C5 H5 0.9500 . ?
C6 H6 0.9500 . ?
C7 C12 1.389(2) . ?
C7 C8 1.397(2) . ?
C8 C9 1.383(2) . ?
C8 H8 0.9500 . ?
C9 C10 1.401(2) . ?
C9 H9 0.9500 . ?
C10 C11 1.401(2) . ?
C11 C12 1.389(2) . ?
C11 H11 0.9500 . ?
C12 H12 0.9500 . ?
C13 C18 1.394(2) . ?
C13 C14 1.401(2) . ?
C14 C15 1.392(3) . ?
C14 H14 0.9500 . ?
C15 C16 1.387(3) . ?
C15 H15 0.9500 . ?
C16 C17 1.385(3) . ?
C16 H16 0.9500 . ?
C17 C18 1.396(3) . ?
C17 H17 0.9500 . ?
C18 H18 0.9500 . ?
C19 C24 1.391(2) . ?
C19 C20 1.398(2) . ?
C20 C21 1.391(2) . ?
C20 H20 0.9500 . ?
C21 C22 1.381(3) . ?
C21 H21 0.9500 . ?
C22 C23 1.385(3) . ?
C22 H22 0.9500 . ?
C23 C24 1.391(3) . ?
C23 H23 0.9500 . ?
C24 H24 0.9500 . ?
C25 C30 1.396(2) . ?
C25 C26 1.402(2) . ?
C26 C27 1.389(2) . ?
C26 H26 0.9500 . ?
C27 C28 1.387(3) . ?
C27 H27 0.9500 . ?
C28 C29 1.384(3) . ?
C28 H28 0.9500 . ?
C29 C30 1.393(2) . ?
C29 H29 0.9500 . ?
C30 H30 0.9500 . ?
